data_1554445
loop_
_publ_author_name
'Liu, Xiangyu'
'Wu, Chengjuan'
'Zhang, Jing'
'Shi, Yihan'
'Zhang, Shengnan'
'Geng, Yan'
'Tung, Chen-Ho'
'Wang, Wenguang'

_publ_section_title
;
 Cobalt-catalyzed radical cyclization of isocyanides forming
 phenanthridine derivatives
;
_journal_issue 20
_journal_name_full 'Organic Chemistry Frontiers'
_journal_page_first 2997
_journal_paper_doi 10.1039/C8QO00887F
_journal_volume 5
_journal_year 2018
_chemical_formula_moiety 'C28 H29 Br Co P S'
_chemical_formula_sum 'C28 H29 Br Co P S'
_chemical_formula_weight 567.38
_space_group_crystal_system orthorhombic
_space_group_IT_number 33
_space_group_name_Hall 'P 2c -2n'
_space_group_name_H-M_alt 'P n a 21'
_atom_sites_solution_hydrogens geom
_atom_sites_solution_primary dual
_audit_creation_date 2018-03-05
_audit_creation_method
;
Olex2 1.2
(compiled 2014.09.19 svn.r3010 for OlexSys, GUI svn.r4874)
;
_audit_update_record
;
2018-07-10 deposited with the CCDC.
2018-09-17 downloaded from the CCDC.
;
_cell_angle_alpha 90
_cell_angle_beta 90
_cell_angle_gamma 90
_cell_formula_units_Z 4
_cell_length_a 16.6717(15)
_cell_length_b 10.051(2)
_cell_length_c 14.516(6)
_cell_measurement_reflns_used 2768
_cell_measurement_temperature 172.99(10)
_cell_measurement_theta_max 27.9070
_cell_measurement_theta_min 3.4460
_cell_volume 2432.4(11)
_computing_cell_refinement 'CrysAlisPro 1.171.39.30c (Rigaku OD, 2017)'
_computing_data_collection 'CrysAlisPro 1.171.39.30c (Rigaku OD, 2017)'
_computing_data_reduction 'CrysAlisPro 1.171.39.30c (Rigaku OD, 2017)'
_computing_molecular_graphics 'Olex2 (Dolomanov et al., 2009)'
_computing_publication_material 'Olex2 (Dolomanov et al., 2009)'
_computing_structure_refinement 'ShelXL (Sheldrick, 2015)'
_computing_structure_solution 'XT (Sheldrick, 2015)'
_diffrn_ambient_environment N~2~
_diffrn_ambient_temperature 172.99(10)
_diffrn_detector 'CCD plate'
_diffrn_detector_type HyPix
_diffrn_measured_fraction_theta_full 0.997
_diffrn_measured_fraction_theta_max 0.997
_diffrn_measurement_details
;
List of Runs (angles in degrees, time in seconds):

  # Type    Start    End  Width  t~exp~   \w     \q     \k     \f   Frames
#--------------------------------------------------------------------------
  1  \w    -52.00  18.00   2.00   17.00    --    5.49 -37.00 120.00   35
  2  \w    -59.00 -13.00   2.00   17.00    --    5.49  -5.00 179.00   23
  3  \w    -23.00  23.00   2.00   17.00    --   -4.48 -99.00 -90.00   23
;
_diffrn_measurement_device 'four-circle diffractometer'
_diffrn_measurement_device_type 'XtaLAB Synergy, Dualflex, HyPix'
_diffrn_measurement_method '\w scans'
_diffrn_orient_matrix_type 'CrysAlisPro convention (1999,Acta A55,543-557)'
_diffrn_orient_matrix_UB_11 -0.0262733000
_diffrn_orient_matrix_UB_12 0.0000778000
_diffrn_orient_matrix_UB_13 -0.0467277000
_diffrn_orient_matrix_UB_21 -0.0816009000
_diffrn_orient_matrix_UB_22 0.0029923000
_diffrn_orient_matrix_UB_23 -0.0142118000
_diffrn_orient_matrix_UB_31 0.0058147000
_diffrn_orient_matrix_UB_32 0.0424305000
_diffrn_orient_matrix_UB_33 0.0011078000
_diffrn_radiation_monochromator mirror
_diffrn_radiation_probe x-ray
_diffrn_radiation_type MoK\a
_diffrn_radiation_wavelength 0.71073
_diffrn_reflns_av_R_equivalents 0.0649
_diffrn_reflns_av_unetI/netI 0.0790
_diffrn_reflns_Laue_measured_fraction_full 0.997
_diffrn_reflns_Laue_measured_fraction_max 0.997
_diffrn_reflns_limit_h_max 20
_diffrn_reflns_limit_h_min -18
_diffrn_reflns_limit_k_max 12
_diffrn_reflns_limit_k_min -12
_diffrn_reflns_limit_l_max 17
_diffrn_reflns_limit_l_min -17
_diffrn_reflns_number 10560
_diffrn_reflns_point_group_measured_fraction_full 0.997
_diffrn_reflns_point_group_measured_fraction_max 0.997
_diffrn_reflns_theta_full 25.242
_diffrn_reflns_theta_max 25.335
_diffrn_reflns_theta_min 3.472
_diffrn_source 'micro-focus sealed X-ray tube'
_diffrn_source_type 'PhotonJet (Mo) X-ray Source'
_exptl_absorpt_coefficient_mu 2.515
_exptl_absorpt_correction_T_max 1.00000
_exptl_absorpt_correction_T_min 0.83410
_exptl_absorpt_correction_type multi-scan
_exptl_absorpt_process_details
;
CrysAlisPro 1.171.39.30c (Rigaku Oxford Diffraction, 2017)
Empirical absorption correction using spherical harmonics,
 implemented in SCALE3 ABSPACK scaling algorithm.
;
_exptl_crystal_density_diffrn 1.549
_exptl_crystal_description block
_exptl_crystal_F_000 1160
_refine_diff_density_max 0.539
_refine_diff_density_min -0.453
_refine_diff_density_rms 0.094
_refine_ls_abs_structure_details
;
 Refined as an inversion twin.
;
_refine_ls_abs_structure_Flack 0.024(19)
_refine_ls_extinction_method none
_refine_ls_goodness_of_fit_ref 1.044
_refine_ls_hydrogen_treatment constr
_refine_ls_matrix_type full
_refine_ls_number_parameters 295
_refine_ls_number_reflns 3956
_refine_ls_number_restraints 1
_refine_ls_restrained_S_all 1.044
_refine_ls_R_factor_all 0.0588
_refine_ls_R_factor_gt 0.0480
_refine_ls_shift/su_max 0.009
_refine_ls_shift/su_mean 0.000
_refine_ls_structure_factor_coef Fsqd
_refine_ls_weighting_details 'w=1/[\s^2^(Fo^2^)+(0.0370P)^2^+1.6460P] where P=(Fo^2^+2Fc^2^)/3'
_refine_ls_weighting_scheme calc
_refine_ls_wR_factor_gt 0.0977
_refine_ls_wR_factor_ref 0.1016
_reflns_Friedel_coverage 0.918
_reflns_Friedel_fraction_full 0.998
_reflns_Friedel_fraction_max 0.998
_reflns_number_gt 3493
_reflns_number_total 3956
_reflns_threshold_expression 'I > 2\s(I)'
_cod_data_source_file c8qo00887f2.cif
_cod_data_source_block 171016lxy-3
_cod_database_code 1554445
_shelxl_version_number 2013-4
_chemical_oxdiff_formula CHCoBrSP
_shelx_space_group_comment
;
The symmetry employed for this shelxl refinement is uniquely defined
by the following loop, which should always be used as a source of
symmetry information in preference to the above space-group names.
They are only intended as comments.
;
_diffrn_oxdiff_ac3_digest_frames
;
01f4208f8ffaa94594a707114c2ce9c60e00081cc9a
;
_reflns_odcompleteness_completeness 92.08
_reflns_odcompleteness_iscentric 1
_reflns_odcompleteness_theta 26.32
_olex2_refinement_description
;
1. Others
 Fixed Uiso: H5(0.034) H10(0.027) H18A(0.057) H18B(0.057) H18C(0.057)
 H20(0.041) H22(0.033) H23(0.024) H24(0.036) H26(0.029) H31(0.03) H39(0.035)
 H40(0.039) H41(0.031) H43(0.03) H46(0.037) H47A(0.057) H47B(0.057) H47C(0.057)
 H51(0.038) H52A(0.062) H52B(0.062) H52C(0.062) H54A(0.063) H54B(0.063)
 H54C(0.063) H55A(0.056) H55B(0.056) H55C(0.056)
 Fixed X: H5(0.3805) H10(0.2674) H18A(0.3773) H18B(0.4323) H18C(0.3845)
 H20(0.4282) H22(0.1067) H23(0.0741) H24(-0.0338) H26(0.2484) H31(-0.0043) H39(-
 0.0133) H40(0.0417) H41(0.0351) H43(0.1338) H46(0.0186) H47A(0.1439)
 H47B(0.1835) H47C(0.1106) H51(0.3643) H52A(0.132) H52B(0.2124) H52C(0.1907)
 H54A(0.2924) H54B(0.3727) H54C(0.355) H55A(0.3011) H55B(0.3105) H55C(0.2253)
 Fixed Y: H5(0.8739) H10(0.7397) H18A(0.5207) H18B(0.4319) H18C(0.5508)
 H20(0.9435) H22(0.8726) H23(0.4941) H24(0.7891) H26(0.7601) H31(0.5669)
 H39(0.8688) H40(0.771) H41(0.8149) H43(0.6052) H46(0.9426) H47A(0.2917)
 H47B(0.1507) H47C(0.1884) H51(0.8827) H52A(0.0928) H52B(0.0125) H52C(0.0904)
 H54A(0.2066) H54B(0.1795) H54C(0.3216) H55A(0.5488) H55B(0.4178) H55C(0.4802)
 Fixed Z: H5(0.1453) H10(0.1376) H18A(0.2089) H18B(0.2712) H18C(0.3145)
 H20(0.285) H22(0.3403) H23(0.4199) H24(0.5558) H26(0.4121) H31(0.5388)
 H39(0.0638) H40(-0.0668) H41(0.208) H43(-0.0523) H46(0.4539) H47A(0.4719)
 H47B(0.4638) H47C(0.4006) H51(0.4176) H52A(0.2539) H52B(0.2598) H52C(0.1696)
 H54A(0.1002) H54B(0.1532) H54C(0.1135) H55A(0.4405) H55B(0.4981) H55C(0.4833)
;
_olex2_submission_special_instructions 'No special instructions were received'
_oxdiff_exptl_absorpt_empirical_details
;
Empirical correction (ABSPACK) includes:
- Absorption correction using spherical harmonics
- Frame scaling
;
_oxdiff_exptl_absorpt_empirical_full_max 1.236
_oxdiff_exptl_absorpt_empirical_full_min 0.813

loop_
_space_group_symop_operation_xyz
'x, y, z'
'-x, -y, z+1/2'
'-x+1/2, y+1/2, z+1/2'
'x+1/2, -y+1/2, z'

loop_
_atom_site_label
_atom_site_type_symbol
_atom_site_fract_x
_atom_site_fract_y
_atom_site_fract_z
_atom_site_U_iso_or_equiv
_atom_site_adp_type
_atom_site_occupancy
_atom_site_site_symmetry_order
_atom_site_calc_flag
_atom_site_refinement_flags_posn
Br1 Br 0.05381(4) 0.35415(8) 0.24286(7) 0.0231(2) Uani 1 1 d .
Co1 Co 0.19454(5) 0.41123(10) 0.25206(8) 0.0170(2) Uani 1 1 d .
S1 S 0.20458(13) 0.4669(2) 0.10160(14) 0.0241(5) Uani 1 1 d .
P1 P 0.16069(11) 0.6200(2) 0.27070(12) 0.0147(4) Uani 1 1 d .
C2 C 0.3147(5) 0.3920(9) 0.2873(6) 0.026(2) Uani 1 1 d .
C3 C 0.2456(4) 0.7361(8) 0.2752(6) 0.0181(17) Uani 1 1 d .
C5 C 0.3541(6) 0.8492(10) 0.1990(6) 0.028(2) Uani 1 1 d .
H5 H 0.3805 0.8739 0.1453 0.034 Uiso 1 1 calc R
C6 C 0.2919(4) 0.2819(9) 0.2297(6) 0.025(2) Uani 1 1 d .
C10 C 0.2860(5) 0.7700(9) 0.1942(6) 0.022(2) Uani 1 1 d .
H10 H 0.2674 0.7397 0.1376 0.027 Uiso 1 1 calc R
C13 C 0.1390(5) 0.6022(8) 0.0876(6) 0.0199(18) Uani 1 1 d .
C15 C 0.2293(5) 0.2126(9) 0.2727(6) 0.026(2) Uani 1 1 d .
C18 C 0.3832(5) 0.4817(10) 0.2689(7) 0.038(3) Uani 1 1 d .
H18A H 0.3773 0.5207 0.2089 0.057 Uiso 1 1 calc GR
H18B H 0.4323 0.4319 0.2712 0.057 Uiso 1 1 calc GR
H18C H 0.3845 0.5508 0.3145 0.057 Uiso 1 1 calc GR
C20 C 0.3824(5) 0.8909(10) 0.2822(7) 0.034(2) Uani 1 1 d .
H20 H 0.4282 0.9435 0.2850 0.041 Uiso 1 1 calc R
C22 C 0.0826(5) 0.8103(10) 0.3787(7) 0.028(2) Uani 1 1 d .
H22 H 0.1067 0.8726 0.3403 0.033 Uiso 1 1 calc R
C23 C 0.0643(4) 0.5846(9) 0.4271(5) 0.0196(18) Uani 1 1 d .
H23 H 0.0741 0.4941 0.4199 0.024 Uiso 1 1 calc R
C24 C -0.0006(5) 0.7613(10) 0.5081(6) 0.030(2) Uani 1 1 d .
H24 H -0.0338 0.7891 0.5558 0.036 Uiso 1 1 calc R
C25 C 0.0983(5) 0.6762(10) 0.3660(5) 0.020(2) Uani 1 1 d .
C26 C 0.2752(5) 0.7808(10) 0.3578(6) 0.024(2) Uani 1 1 d .
H26 H 0.2484 0.7601 0.4121 0.029 Uiso 1 1 calc R
C27 C 0.2145(5) 0.2735(9) 0.3593(6) 0.0221(19) Uani 1 1 d .
C30 C 0.1098(5) 0.6685(9) 0.1658(5) 0.016(2) Uani 1 1 d .
C31 C 0.0168(5) 0.6282(10) 0.4974(6) 0.025(2) Uani 1 1 d .
H31 H -0.0043 0.5669 0.5388 0.030 Uiso 1 1 calc R
C34 C 0.2665(5) 0.3834(9) 0.3689(6) 0.025(2) Uani 1 1 d .
C39 C 0.0266(6) 0.8046(11) 0.0699(7) 0.029(2) Uani 1 1 d .
H39 H -0.0133 0.8688 0.0638 0.035 Uiso 1 1 calc R
C40 C 0.0582(5) 0.7438(10) -0.0085(7) 0.032(2) Uani 1 1 d .
H40 H 0.0417 0.7710 -0.0668 0.039 Uiso 1 1 calc R
C41 C 0.0540(5) 0.7702(10) 0.1562(6) 0.026(2) Uani 1 1 d .
H41 H 0.0351 0.8149 0.2080 0.031 Uiso 1 1 calc R
C43 C 0.1130(5) 0.6452(10) 0.0003(6) 0.025(2) Uani 1 1 d .
H43 H 0.1338 0.6052 -0.0523 0.030 Uiso 1 1 calc R
C46 C 0.0313(6) 0.8529(10) 0.4481(7) 0.031(2) Uani 1 1 d .
H46 H 0.0186 0.9426 0.4539 0.037 Uiso 1 1 calc R
C47 C 0.1581(6) 0.2215(12) 0.4302(7) 0.038(3) Uani 1 1 d .
H47A H 0.1439 0.2917 0.4719 0.057 Uiso 1 1 calc GR
H47B H 0.1835 0.1507 0.4638 0.057 Uiso 1 1 calc GR
H47C H 0.1106 0.1884 0.4006 0.057 Uiso 1 1 calc GR
C51 C 0.3439(6) 0.8557(10) 0.3610(7) 0.032(2) Uani 1 1 d .
H51 H 0.3643 0.8827 0.4176 0.038 Uiso 1 1 calc R
C52 C 0.1873(6) 0.0910(9) 0.2356(8) 0.041(3) Uani 1 1 d .
H52A H 0.1320 0.0928 0.2539 0.062 Uiso 1 1 calc GR
H52B H 0.2124 0.0125 0.2598 0.062 Uiso 1 1 calc GR
H52C H 0.1907 0.0904 0.1696 0.062 Uiso 1 1 calc GR
C54 C 0.3315(6) 0.2440(11) 0.1413(7) 0.042(3) Uani 1 1 d .
H54A H 0.2924 0.2066 0.1002 0.063 Uiso 1 1 calc GR
H54B H 0.3727 0.1795 0.1532 0.063 Uiso 1 1 calc GR
H54C H 0.3550 0.3216 0.1135 0.063 Uiso 1 1 calc GR
C55 C 0.2768(6) 0.4650(11) 0.4556(6) 0.038(2) Uani 1 1 d .
H55A H 0.3011 0.5488 0.4405 0.056 Uiso 1 1 calc GR
H55B H 0.3105 0.4178 0.4981 0.056 Uiso 1 1 calc GR
H55C H 0.2253 0.4802 0.4833 0.056 Uiso 1 1 calc GR

loop_
_atom_site_aniso_label
_atom_site_aniso_U_11
_atom_site_aniso_U_22
_atom_site_aniso_U_33
_atom_site_aniso_U_23
_atom_site_aniso_U_13
_atom_site_aniso_U_12
Br1 0.0212(3) 0.0222(4) 0.0259(4) -0.0019(5) -0.0025(4) -0.0020(3)
Co1 0.0190(5) 0.0153(5) 0.0167(5) -0.0004(6) 0.0009(5) 0.0020(4)
S1 0.0337(11) 0.0217(12) 0.0169(10) -0.0011(9) 0.0023(9) 0.0015(10)
P1 0.0153(9) 0.0141(10) 0.0145(10) 0.0003(8) 0.0002(7) 0.0017(8)
C2 0.024(4) 0.019(5) 0.035(5) 0.006(4) -0.001(4) 0.014(4)
C3 0.020(4) 0.010(4) 0.024(4) 0.000(4) -0.001(3) 0.005(3)
C5 0.026(5) 0.023(6) 0.035(6) 0.001(5) 0.011(4) -0.004(4)
C6 0.021(4) 0.028(5) 0.027(5) 0.004(4) 0.005(4) 0.013(3)
C10 0.020(4) 0.017(5) 0.029(5) -0.002(4) 0.002(4) 0.000(4)
C13 0.027(4) 0.007(4) 0.025(4) 0.005(4) -0.006(3) -0.007(3)
C15 0.024(4) 0.018(5) 0.036(5) 0.003(4) 0.006(3) 0.012(4)
C18 0.022(4) 0.038(6) 0.055(7) 0.009(5) 0.001(4) 0.001(4)
C20 0.027(5) 0.027(6) 0.047(6) -0.004(5) -0.002(4) -0.014(4)
C22 0.028(5) 0.018(5) 0.036(5) 0.008(4) 0.003(4) 0.001(4)
C23 0.021(4) 0.021(5) 0.017(4) -0.001(4) -0.010(3) 0.000(3)
C24 0.019(5) 0.044(7) 0.026(5) -0.014(5) 0.006(3) -0.001(4)
C25 0.016(4) 0.030(6) 0.014(4) 0.001(4) -0.001(3) -0.001(4)
C26 0.025(4) 0.023(5) 0.023(5) 0.000(4) -0.005(4) 0.000(4)
C27 0.021(4) 0.017(5) 0.029(5) 0.010(4) 0.005(3) 0.009(4)
C30 0.020(4) 0.018(6) 0.011(4) 0.001(4) -0.001(3) -0.008(4)
C31 0.026(5) 0.032(6) 0.017(4) 0.001(4) -0.001(3) -0.012(4)
C34 0.022(4) 0.029(6) 0.026(5) 0.006(4) -0.010(3) 0.014(4)
C39 0.029(5) 0.022(6) 0.036(6) 0.015(5) -0.006(4) 0.005(4)
C40 0.030(5) 0.032(6) 0.034(5) 0.018(5) -0.021(4) -0.008(4)
C41 0.022(4) 0.024(6) 0.031(5) 0.006(4) -0.003(4) -0.003(4)
C43 0.032(5) 0.023(6) 0.021(4) 0.003(4) -0.007(3) -0.010(4)
C46 0.038(5) 0.025(6) 0.030(5) -0.012(4) 0.000(4) 0.010(5)
C47 0.035(5) 0.046(7) 0.033(5) 0.016(5) 0.009(4) 0.010(5)
C51 0.033(5) 0.024(6) 0.037(6) -0.010(5) -0.013(4) -0.001(4)
C52 0.048(5) 0.028(5) 0.048(7) 0.004(6) 0.010(6) -0.001(4)
C54 0.045(6) 0.041(7) 0.041(6) 0.001(5) 0.011(5) 0.012(5)
C55 0.044(6) 0.037(6) 0.032(5) -0.005(5) -0.015(4) 0.014(5)

loop_
_atom_type_symbol
_atom_type_description
_atom_type_scat_dispersion_real
_atom_type_scat_dispersion_imag
_atom_type_scat_source
C C 0.0033 0.0016 'International Tables Vol C Tables 4.2.6.8 and 6.1.1.4'
H H 0.0000 0.0000 'International Tables Vol C Tables 4.2.6.8 and 6.1.1.4'
Br Br -0.2901 2.4595 'International Tables Vol C Tables 4.2.6.8 and 6.1.1.4'
Co Co 0.3494 0.9721 'International Tables Vol C Tables 4.2.6.8 and 6.1.1.4'
P P 0.1023 0.0942 'International Tables Vol C Tables 4.2.6.8 and 6.1.1.4'
S S 0.1246 0.1234 'International Tables Vol C Tables 4.2.6.8 and 6.1.1.4'

loop_
_geom_angle_atom_site_label_1
_geom_angle_atom_site_label_2
_geom_angle_atom_site_label_3
_geom_angle
S1 Co1 Br1 94.42(7)
P1 Co1 Br1 89.09(6)
P1 Co1 S1 84.33(9)
C2 Co1 Br1 158.0(3)
C2 Co1 S1 100.9(3)
C2 Co1 P1 107.9(3)
C2 Co1 C6 40.2(3)
C2 Co1 C15 67.1(3)
C2 Co1 C27 66.7(3)
C2 Co1 C34 40.2(3)
C6 Co1 Br1 126.4(3)
C6 Co1 S1 86.9(2)
C6 Co1 P1 144.0(3)
C6 Co1 C27 65.6(3)
C15 Co1 Br1 92.9(2)
C15 Co1 S1 110.7(2)
C15 Co1 P1 164.7(3)
C15 Co1 C6 38.9(3)
C15 Co1 C27 39.4(3)
C27 Co1 Br1 92.2(2)
C27 Co1 S1 149.7(3)
C27 Co1 P1 125.3(3)
C34 Co1 Br1 124.6(3)
C34 Co1 S1 140.6(3)
C34 Co1 P1 100.1(3)
C34 Co1 C6 66.5(3)
C34 Co1 C15 66.4(4)
C34 Co1 C27 39.2(4)
C13 S1 Co1 104.9(3)
C3 P1 Co1 114.5(3)
C25 P1 Co1 122.6(3)
C25 P1 C3 102.5(4)
C30 P1 Co1 105.9(3)
C30 P1 C3 102.7(4)
C30 P1 C25 106.8(4)
C6 C2 Co1 70.9(5)
C6 C2 C18 124.6(8)
C18 C2 Co1 130.1(6)
C34 C2 Co1 70.6(5)
C34 C2 C6 106.6(8)
C34 C2 C18 128.2(9)
C10 C3 P1 119.7(6)
C26 C3 P1 121.1(6)
C26 C3 C10 118.9(7)
C10 C5 H5 119.9
C20 C5 H5 119.9
C20 C5 C10 120.2(8)
C2 C6 Co1 68.9(5)
C2 C6 C54 125.4(8)
C15 C6 Co1 70.4(4)
C15 C6 C2 108.7(7)
C15 C6 C54 125.8(9)
C54 C6 Co1 129.2(7)
C3 C10 C5 119.4(8)
C3 C10 H10 120.3
C5 C10 H10 120.3
C30 C13 S1 119.3(6)
C30 C13 C43 118.4(8)
C43 C13 S1 122.3(7)
C6 C15 Co1 70.7(5)
C6 C15 C27 108.0(8)
C6 C15 C52 126.2(8)
C27 C15 Co1 70.6(5)
C27 C15 C52 125.8(8)
C52 C15 Co1 126.2(6)
C2 C18 H18A 109.5
C2 C18 H18B 109.5
C2 C18 H18C 109.5
H18A C18 H18B 109.5
H18A C18 H18C 109.5
H18B C18 H18C 109.5
C5 C20 H20 119.9
C51 C20 C5 120.2(8)
C51 C20 H20 119.9
C25 C22 H22 119.5
C25 C22 C46 120.9(9)
C46 C22 H22 119.5
C25 C23 H23 120.0
C31 C23 H23 120.0
C31 C23 C25 119.9(9)
C31 C24 H24 120.1
C46 C24 H24 120.1
C46 C24 C31 119.8(8)
C22 C25 P1 120.8(7)
C22 C25 C23 118.6(8)
C23 C25 P1 120.6(7)
C3 C26 H26 119.7
C51 C26 C3 120.7(8)
C51 C26 H26 119.7
C15 C27 Co1 69.9(5)
C15 C27 C47 124.8(9)
C34 C27 Co1 69.9(5)
C34 C27 C15 108.5(7)
C34 C27 C47 126.5(9)
C47 C27 Co1 129.9(6)
C13 C30 P1 113.0(6)
C41 C30 P1 126.6(7)
C41 C30 C13 120.0(7)
C23 C31 C24 121.2(8)
C23 C31 H31 119.4
C24 C31 H31 119.4
C2 C34 Co1 69.2(5)
C2 C34 C55 126.2(9)
C27 C34 Co1 70.9(5)
C27 C34 C2 108.1(8)
C27 C34 C55 125.2(8)
C55 C34 Co1 131.8(6)
C40 C39 H39 119.8
C41 C39 H39 119.8
C41 C39 C40 120.4(9)
C39 C40 H40 120.1
C43 C40 C39 119.9(8)
C43 C40 H40 120.1
C30 C41 H41 120.1
C39 C41 C30 119.8(9)
C39 C41 H41 120.1
C13 C43 H43 119.4
C40 C43 C13 121.2(9)
C40 C43 H43 119.4
C22 C46 H46 120.3
C24 C46 C22 119.4(9)
C24 C46 H46 120.3
C27 C47 H47A 109.5
C27 C47 H47B 109.5
C27 C47 H47C 109.5
H47A C47 H47B 109.5
H47A C47 H47C 109.5
H47B C47 H47C 109.5
C20 C51 C26 120.5(9)
C20 C51 H51 119.7
C26 C51 H51 119.7
C15 C52 H52A 109.5
C15 C52 H52B 109.5
C15 C52 H52C 109.5
H52A C52 H52B 109.5
H52A C52 H52C 109.5
H52B C52 H52C 109.5
C6 C54 H54A 109.5
C6 C54 H54B 109.5
C6 C54 H54C 109.5
H54A C54 H54B 109.5
H54A C54 H54C 109.5
H54B C54 H54C 109.5
C34 C55 H55A 109.5
C34 C55 H55B 109.5
C34 C55 H55C 109.5
H55A C55 H55B 109.5
H55A C55 H55C 109.5
H55B C55 H55C 109.5

loop_
_geom_bond_atom_site_label_1
_geom_bond_atom_site_label_2
_geom_bond_distance
Br1 Co1 2.4191(11)
Co1 S1 2.261(2)
Co1 P1 2.190(2)
Co1 C2 2.077(8)
Co1 C6 2.105(8)
Co1 C15 2.101(8)
Co1 C27 2.110(8)
Co1 C34 2.096(8)
S1 C13 1.757(9)
P1 C3 1.836(8)
P1 C25 1.820(8)
P1 C30 1.809(8)
C2 C6 1.438(13)
C2 C18 1.479(12)
C2 C34 1.435(12)
C3 C10 1.396(11)
C3 C26 1.371(12)
C5 H5 0.9300
C5 C10 1.390(12)
C5 C20 1.362(13)
C6 C15 1.402(12)
C6 C54 1.493(13)
C10 H10 0.9300
C13 C30 1.403(12)
C13 C43 1.407(12)
C15 C27 1.420(12)
C15 C52 1.508(13)
C18 H18A 0.9600
C18 H18B 0.9600
C18 H18C 0.9600
C20 H20 0.9300
C20 C51 1.358(14)
C22 H22 0.9300
C22 C25 1.385(13)
C22 C46 1.388(14)
C23 H23 0.9300
C23 C25 1.399(12)
C23 C31 1.363(12)
C24 H24 0.9300
C24 C31 1.378(14)
C24 C46 1.374(14)
C26 H26 0.9300
C26 C51 1.372(13)
C27 C34 1.410(13)
C27 C47 1.489(13)
C30 C41 1.389(12)
C31 H31 0.9300
C34 C55 1.512(13)
C39 H39 0.9300
C39 C40 1.395(15)
C39 C41 1.379(13)
C40 H40 0.9300
C40 C43 1.354(13)
C41 H41 0.9300
C43 H43 0.9300
C46 H46 0.9300
C47 H47A 0.9600
C47 H47B 0.9600
C47 H47C 0.9600
C51 H51 0.9300
C52 H52A 0.9600
C52 H52B 0.9600
C52 H52C 0.9600
C54 H54A 0.9600
C54 H54B 0.9600
C54 H54C 0.9600
C55 H55A 0.9600
C55 H55B 0.9600
C55 H55C 0.9600

loop_
_geom_torsion_atom_site_label_1
_geom_torsion_atom_site_label_2
_geom_torsion_atom_site_label_3
_geom_torsion_atom_site_label_4
_geom_torsion
Co1 S1 C13 C30 14.5(7)
Co1 S1 C13 C43 -164.1(6)
Co1 P1 C3 C10 75.3(7)
Co1 P1 C3 C26 -98.5(7)
Co1 P1 C25 C22 175.8(6)
Co1 P1 C25 C23 -5.2(8)
Co1 P1 C30 C13 -31.9(6)
Co1 P1 C30 C41 155.3(7)
Co1 C2 C6 C15 -59.3(6)
Co1 C2 C6 C54 123.8(9)
Co1 C2 C34 C27 60.6(6)
Co1 C2 C34 C55 -127.2(9)
Co1 C6 C15 C27 -61.1(6)
Co1 C6 C15 C52 121.3(9)
Co1 C15 C27 C34 -59.4(6)
Co1 C15 C27 C47 125.2(8)
Co1 C27 C34 C2 -59.5(5)
Co1 C27 C34 C55 128.2(8)
S1 C13 C30 P1 10.8(9)
S1 C13 C30 C41 -175.9(6)
S1 C13 C43 C40 175.4(7)
P1 C3 C10 C5 -174.8(7)
P1 C3 C26 C51 172.8(7)
P1 C30 C41 C39 173.1(7)
C2 C6 C15 Co1 58.3(6)
C2 C6 C15 C27 -2.8(9)
C2 C6 C15 C52 179.6(8)
C3 P1 C25 C22 45.6(8)
C3 P1 C25 C23 -135.4(7)
C3 P1 C30 C13 88.5(6)
C3 P1 C30 C41 -84.2(8)
C3 C26 C51 C20 2.3(14)
C5 C20 C51 C26 -1.6(15)
C6 C2 C34 Co1 -62.2(6)
C6 C2 C34 C27 -1.6(9)
C6 C2 C34 C55 170.6(8)
C6 C15 C27 Co1 61.1(6)
C6 C15 C27 C34 1.7(9)
C6 C15 C27 C47 -173.6(8)
C10 C3 C26 C51 -1.0(13)
C10 C5 C20 C51 -0.3(15)
C13 C30 C41 C39 0.8(13)
C15 C27 C34 Co1 59.4(6)
C15 C27 C34 C2 0.0(9)
C15 C27 C34 C55 -172.3(8)
C18 C2 C6 Co1 -126.1(8)
C18 C2 C6 C15 174.7(8)
C18 C2 C6 C54 -2.3(14)
C18 C2 C34 Co1 126.2(9)
C18 C2 C34 C27 -173.2(8)
C18 C2 C34 C55 -1.0(14)
C20 C5 C10 C3 1.5(14)
C25 P1 C3 C10 -149.7(7)
C25 P1 C3 C26 36.5(8)
C25 P1 C30 C13 -164.0(7)
C25 P1 C30 C41 23.2(8)
C25 C22 C46 C24 3.8(15)
C25 C23 C31 C24 1.9(12)
C26 C3 C10 C5 -0.9(12)
C30 P1 C3 C10 -39.1(8)
C30 P1 C3 C26 147.2(7)
C30 P1 C25 C22 -62.0(8)
C30 P1 C25 C23 117.0(7)
C30 C13 C43 C40 -3.2(12)
C31 C23 C25 P1 -179.0(6)
C31 C23 C25 C22 0.0(12)
C31 C24 C46 C22 -1.8(14)
C34 C2 C6 Co1 62.0(5)
C34 C2 C6 C15 2.7(9)
C34 C2 C6 C54 -174.3(8)
C39 C40 C43 C13 0.0(13)
C40 C39 C41 C30 -4.0(14)
C41 C39 C40 C43 3.6(14)
C43 C13 C30 P1 -170.6(6)
C43 C13 C30 C41 2.7(12)
C46 C22 C25 P1 176.2(7)
C46 C22 C25 C23 -2.9(13)
C46 C24 C31 C23 -1.0(13)
C47 C27 C34 Co1 -125.3(9)
C47 C27 C34 C2 175.2(8)
C47 C27 C34 C55 2.9(14)
C52 C15 C27 Co1 -121.2(9)
C52 C15 C27 C34 179.4(8)
C52 C15 C27 C47 4.0(13)
C54 C6 C15 Co1 -124.7(9)
C54 C6 C15 C27 174.2(8)
C54 C6 C15 C52 -3.4(14)

loop_
_twin_individual_id
_twin_individual_mass_fraction_refined
1 0.976(19)
2 0.024(19)
